data_4108179
loop_
_publ_author_name
'Jeremiah J. Scepaniak'
'Meita D. Fulton'
'Ranko P. Bontchev'
'Eileen N. Duesler'
'Martin L. Kirk'
'Jeremy M. Smith'

_publ_section_title
;
 Structural and Spectroscopic Characterization of an Electrophilic Iron
 Nitrido Complex
;
_journal_name_full 'Journal of the American Chemical Society'
_journal_page_first 10515
_journal_page_last 10517
_journal_paper_doi 10.1021/ja8027372
_journal_volume 130
_journal_year 2008
_chemical_formula_sum 'C180 H212 B4 Fe4 N28 P4'
_chemical_formula_weight 3158.28
_chemical_name_systematic
;
 Triphenylphosphamidophenyltris(1-mesitylimidazol-2-ylidene)boratoiron(II).
;
_space_group_IT_number 2
_symmetry_cell_setting triclinic
_symmetry_space_group_name_Hall '-P 1'
_symmetry_space_group_name_H-M 'P -1'
_atom_sites_solution_hydrogens geom
_atom_sites_solution_primary direct
_atom_sites_solution_secondary difmap
_audit_creation_method SHELXL-97
_cell_angle_alpha 91.653(4)
_cell_angle_beta 97.227(4)
_cell_angle_gamma 91.830(4)
_cell_formula_units_Z 1
_cell_length_a 14.2125(10)
_cell_length_b 14.4329(10)
_cell_length_c 20.4911(14)
_cell_measurement_reflns_used 9731
_cell_measurement_temperature 223(2)
_cell_measurement_theta_max 56.50
_cell_measurement_theta_min 4.77
_cell_volume 4165.5(5)
_computing_structure_refinement 'SHELXL-97 (Sheldrick, 1997)'
_diffrn_ambient_temperature 223(2)
_diffrn_measured_fraction_theta_full 1.000
_diffrn_measured_fraction_theta_max 1.000
_diffrn_measurement_device_type diffractometer
_diffrn_measurement_method diffractometer
_diffrn_radiation_monochromator graphite
_diffrn_radiation_source 'fine-focus sealed tube'
_diffrn_radiation_type MoK\a
_diffrn_radiation_wavelength 0.71073
_diffrn_reflns_av_R_equivalents 0.0332
_diffrn_reflns_av_sigmaI/netI 0.0200
_diffrn_reflns_limit_h_max 16
_diffrn_reflns_limit_h_min -16
_diffrn_reflns_limit_k_max 16
_diffrn_reflns_limit_k_min -16
_diffrn_reflns_limit_l_max 23
_diffrn_reflns_limit_l_min -23
_diffrn_reflns_number 98193
_diffrn_reflns_theta_full 24.00
_diffrn_reflns_theta_max 24.00
_diffrn_reflns_theta_min 1.41
_exptl_absorpt_coefficient_mu 0.441
_exptl_absorpt_correction_T_max 224
_exptl_absorpt_correction_T_min 223
_exptl_absorpt_correction_type empirical
_exptl_crystal_colour orange-red
_exptl_crystal_density_diffrn 1.259
_exptl_crystal_description prism
_exptl_crystal_F_000 1672
_exptl_crystal_size_max 0.58
_exptl_crystal_size_mid 0.40
_exptl_crystal_size_min 0.20
_refine_diff_density_max 0.494
_refine_diff_density_min -0.361
_refine_diff_density_rms 0.120
_refine_ls_extinction_coef 0.0083(5)
_refine_ls_extinction_expression Fc^*^=kFc[1+0.001xFc^2^\l^3^/sin(2\q)]^-1/4^
_refine_ls_extinction_method SHELXL
_refine_ls_goodness_of_fit_ref 1.173
_refine_ls_hydrogen_treatment constr
_refine_ls_matrix_type full
_refine_ls_number_parameters 992
_refine_ls_number_reflns 13091
_refine_ls_number_restraints 0
_refine_ls_restrained_S_all 1.173
_refine_ls_R_factor_all 0.0447
_refine_ls_R_factor_gt 0.0359
_refine_ls_shift/su_max 0.005
_refine_ls_shift/su_mean 0.000
_refine_ls_structure_factor_coef Fsqd
_refine_ls_weighting_details 'calc w=1/[\s^2^(Fo^2^)+(0.0662P)^2^+1.5159P] where P=(Fo^2^+2Fc^2^)/3'
_refine_ls_weighting_scheme calc
_refine_ls_wR_factor_gt 0.0997
_refine_ls_wR_factor_ref 0.1186
_reflns_number_gt 11405
_reflns_number_total 13091
_reflns_threshold_expression >2sigma(I)
_cod_data_source_file ja8027372-file003.cif
_cod_data_source_block b
_cod_database_code 4108179

loop_
_symmetry_equiv_pos_as_xyz
'x, y, z'
'-x, -y, -z'

loop_
_atom_site_label
_atom_site_type_symbol
_atom_site_fract_x
_atom_site_fract_y
_atom_site_fract_z
_atom_site_U_iso_or_equiv
_atom_site_adp_type
_atom_site_occupancy
_atom_site_symmetry_multiplicity
_atom_site_calc_flag
_atom_site_refinement_flags
Fe1 Fe 0.32060(2) 0.26726(2) 0.030055(14) 0.02337(10) Uani 1 1 d .
Fe2 Fe 0.25846(2) 0.67412(2) -0.460992(15) 0.02642(11) Uani 1 1 d .
N1 N 0.22451(14) 0.31412(13) 0.07674(9) 0.0337(4) Uani 1 1 d .
N2 N 0.25488(14) 0.77687(14) -0.51690(10) 0.0385(5) Uani 1 1 d .
P1 P 0.14733(4) 0.33155(4) 0.12070(3) 0.02660(14) Uani 1 1 d .
P2 P 0.24758(4) 0.85886(4) -0.56222(3) 0.03224(16) Uani 1 1 d .
B1 B 0.47819(17) 0.18721(17) -0.04909(12) 0.0251(5) Uani 1 1 d .
B2 B 0.26867(18) 0.50946(17) -0.36199(12) 0.0263(5) Uani 1 1 d .
N111 N 0.50770(12) 0.19011(12) 0.02758(8) 0.0242(4) Uani 1 1 d .
N112 N 0.50847(13) 0.22022(12) 0.13202(9) 0.0267(4) Uani 1 1 d .
C111 C 0.45307(15) 0.22293(14) 0.07285(10) 0.0244(5) Uani 1 1 d .
C112 C 0.59515(16) 0.16651(15) 0.05933(11) 0.0306(5) Uani 1 1 d .
H112 H 0.6447 0.1424 0.0394 0.037 Uiso 1 1 calc R
C113 C 0.59551(16) 0.18465(16) 0.12372(12) 0.0326(5) Uani 1 1 d .
H113 H 0.6451 0.1751 0.1568 0.039 Uiso 1 1 calc R
C114 C 0.47789(16) 0.25109(16) 0.19605(11) 0.0319(5) Uani 1 1 d .
C115 C 0.5598(2) 0.2490(3) 0.25048(13) 0.0621(9) Uani 1 1 d .
H11A H 0.6107 0.2894 0.2404 0.093 Uiso 1 1 calc R
H11B H 0.5815 0.1869 0.2544 0.093 Uiso 1 1 calc R
H11C H 0.5394 0.2695 0.2912 0.093 Uiso 1 1 calc R
C116 C 0.3962(2) 0.1880(2) 0.20979(14) 0.0620(9) Uani 1 1 d .
H11D H 0.3452 0.1907 0.1745 0.093 Uiso 1 1 calc R
H11E H 0.3746 0.2077 0.2503 0.093 Uiso 1 1 calc R
H11F H 0.4170 0.1254 0.2133 0.093 Uiso 1 1 calc R
C117 C 0.4435(2) 0.3493(2) 0.18963(13) 0.0552(8) Uani 1 1 d .
H11G H 0.3912 0.3504 0.1551 0.083 Uiso 1 1 calc R
H11H H 0.4942 0.3896 0.1794 0.083 Uiso 1 1 calc R
H11I H 0.4232 0.3700 0.2304 0.083 Uiso 1 1 calc R
N121 N 0.45270(12) 0.28783(12) -0.07099(8) 0.0245(4) Uani 1 1 d .
N122 N 0.38075(13) 0.41784(12) -0.07422(9) 0.0263(4) Uani 1 1 d .
C121 C 0.39391(15) 0.34039(14) -0.03863(10) 0.0254(5) Uani 1 1 d .
C122 C 0.46932(16) 0.33022(16) -0.12789(11) 0.0306(5) Uani 1 1 d .
H122 H 0.5047 0.3067 -0.1594 0.037 Uiso 1 1 calc R
C123 C 0.42590(17) 0.41109(16) -0.13007(11) 0.0337(5) Uani 1 1 d .
H123 H 0.4260 0.4544 -0.1628 0.040 Uiso 1 1 calc R
C124 C 0.32160(16) 0.49612(15) -0.05687(11) 0.0303(5) Uani 1 1 d .
C125 C 0.3495(2) 0.58224(17) -0.09198(15) 0.0490(7) Uani 1 1 d .
H12A H 0.4152 0.5986 -0.0783 0.074 Uiso 1 1 calc R
H12B H 0.3111 0.6326 -0.0811 0.074 Uiso 1 1 calc R
H12C H 0.3397 0.5699 -0.1387 0.074 Uiso 1 1 calc R
C126 C 0.21831(19) 0.4681(2) -0.07711(16) 0.0512(7) Uani 1 1 d .
H12D H 0.2025 0.4137 -0.0543 0.077 Uiso 1 1 calc R
H12E H 0.2077 0.4550 -0.1237 0.077 Uiso 1 1 calc R
H12F H 0.1791 0.5178 -0.0662 0.077 Uiso 1 1 calc R
C127 C 0.3416(2) 0.51632(18) 0.01693(12) 0.0465(7) Uani 1 1 d .
H12G H 0.3243 0.4626 0.0400 0.070 Uiso 1 1 calc R
H12H H 0.3052 0.5677 0.0287 0.070 Uiso 1 1 calc R
H12I H 0.4080 0.5314 0.0287 0.070 Uiso 1 1 calc R
N131 N 0.38185(13) 0.12977(12) -0.06655(8) 0.0253(4) Uani 1 1 d .
N132 N 0.23072(13) 0.09887(12) -0.07493(9) 0.0266(4) Uani 1 1 d .
C131 C 0.30176(15) 0.15231(14) -0.04004(10) 0.0256(5) Uani 1 1 d .
C132 C 0.35955(17) 0.06593(15) -0.11792(11) 0.0321(5) Uani 1 1 d .
H132 H 0.4018 0.0411 -0.1443 0.039 Uiso 1 1 calc R
C133 C 0.26622(17) 0.04598(16) -0.12310(11) 0.0337(5) Uani 1 1 d .
H133 H 0.2318 0.0045 -0.1533 0.040 Uiso 1 1 calc R
C134 C 0.12806(16) 0.10417(16) -0.06692(11) 0.0300(5) Uani 1 1 d .
C135 C 0.07130(18) 0.02611(19) -0.10674(14) 0.0440(6) Uani 1 1 d .
H13A H 0.0783 0.0317 -0.1525 0.066 Uiso 1 1 calc R
H13B H 0.0055 0.0298 -0.1010 0.066 Uiso 1 1 calc R
H13C H 0.0942 -0.0325 -0.0919 0.066 Uiso 1 1 calc R
C136 C 0.11702(19) 0.0957(2) 0.00524(12) 0.0475(7) Uani 1 1 d .
H13D H 0.1527 0.1452 0.0303 0.071 Uiso 1 1 calc R
H13E H 0.1401 0.0372 0.0202 0.071 Uiso 1 1 calc R
H13F H 0.0512 0.0992 0.0110 0.071 Uiso 1 1 calc R
C137 C 0.09397(19) 0.19717(18) -0.09170(15) 0.0483(7) Uani 1 1 d .
H13G H 0.1298 0.2464 -0.0664 0.072 Uiso 1 1 calc R
H13H H 0.0279 0.2020 -0.0872 0.072 Uiso 1 1 calc R
H13I H 0.1027 0.2018 -0.1372 0.072 Uiso 1 1 calc R
C141 C 0.56532(15) 0.14346(15) -0.08170(10) 0.0271(5) Uani 1 1 d .
C142 C 0.57911(17) 0.04784(16) -0.07944(12) 0.0333(5) Uani 1 1 d .
H142 H 0.5327 0.0096 -0.0648 0.040 Uiso 1 1 calc R
C143 C 0.65932(18) 0.00833(17) -0.09814(13) 0.0399(6) Uani 1 1 d .
H143 H 0.6666 -0.0553 -0.0953 0.048 Uiso 1 1 calc R
C144 C 0.72841(19) 0.06292(18) -0.12097(13) 0.0427(6) Uani 1 1 d .
H144 H 0.7816 0.0363 -0.1348 0.051 Uiso 1 1 calc R
C145 C 0.71810(17) 0.15692(18) -0.12307(12) 0.0399(6) Uani 1 1 d .
H145 H 0.7648 0.1944 -0.1381 0.048 Uiso 1 1 calc R
C146 C 0.63834(16) 0.19642(16) -0.10289(11) 0.0315(5) Uani 1 1 d .
H146 H 0.6336 0.2605 -0.1036 0.038 Uiso 1 1 calc R
C151 C 0.02518(16) 0.31183(16) 0.08102(11) 0.0311(5) Uani 1 1 d .
C152 C -0.04179(18) 0.25574(19) 0.10528(15) 0.0471(7) Uani 1 1 d .
H152 H -0.0262 0.2266 0.1449 0.057 Uiso 1 1 calc R
C153 C -0.1316(2) 0.2423(2) 0.07150(19) 0.0625(9) Uani 1 1 d .
H153 H -0.1762 0.2046 0.0886 0.075 Uiso 1 1 calc R
C154 C -0.1554(2) 0.2840(2) 0.01325(17) 0.0615(9) Uani 1 1 d .
H154 H -0.2159 0.2743 -0.0095 0.074 Uiso 1 1 calc R
C155 C -0.0907(2) 0.3400(3) -0.01192(15) 0.0641(9) Uani 1 1 d .
H155 H -0.1072 0.3684 -0.0517 0.077 Uiso 1 1 calc R
C156 C 0.0002(2) 0.3546(2) 0.02193(13) 0.0485(7) Uani 1 1 d .
H156 H 0.0441 0.3930 0.0048 0.058 Uiso 1 1 calc R
C161 C 0.14426(17) 0.45114(16) 0.15377(11) 0.0319(5) Uani 1 1 d .
C162 C 0.0614(2) 0.49124(19) 0.16879(13) 0.0459(6) Uani 1 1 d .
H162 H 0.0044 0.4568 0.1627 0.055 Uiso 1 1 calc R
C163 C 0.0633(2) 0.5819(2) 0.19273(15) 0.0565(8) Uani 1 1 d .
H163 H 0.0076 0.6079 0.2027 0.068 Uiso 1 1 calc R
C164 C 0.1466(3) 0.63370(19) 0.20190(14) 0.0560(8) Uani 1 1 d .
H164 H 0.1474 0.6947 0.2178 0.067 Uiso 1 1 calc R
C165 C 0.2285(2) 0.59525(19) 0.18748(13) 0.0507(7) Uani 1 1 d .
H165 H 0.2853 0.6302 0.1940 0.061 Uiso 1 1 calc R
C166 C 0.22762(19) 0.50435(17) 0.16322(12) 0.0394(6) Uani 1 1 d .
H166 H 0.2837 0.4791 0.1532 0.047 Uiso 1 1 calc R
C171 C 0.15157(16) 0.26122(16) 0.19399(11) 0.0301(5) Uani 1 1 d .
C172 C 0.1598(2) 0.29800(18) 0.25760(12) 0.0430(6) Uani 1 1 d .
H172 H 0.1575 0.3618 0.2645 0.052 Uiso 1 1 calc R
C173 C 0.1713(2) 0.2410(2) 0.31121(13) 0.0518(7) Uani 1 1 d .
H173 H 0.1769 0.2671 0.3536 0.062 Uiso 1 1 calc R
C174 C 0.1746(2) 0.1475(2) 0.30244(13) 0.0492(7) Uani 1 1 d .
H174 H 0.1834 0.1096 0.3385 0.059 Uiso 1 1 calc R
C175 C 0.1649(2) 0.1098(2) 0.23961(14) 0.0553(8) Uani 1 1 d .
H175 H 0.1657 0.0458 0.2331 0.066 Uiso 1 1 calc R
C176 C 0.1538(2) 0.16572(18) 0.18637(13) 0.0444(6) Uani 1 1 d .
H176 H 0.1477 0.1389 0.1442 0.053 Uiso 1 1 calc R
N211 N 0.22488(13) 0.59729(12) -0.33182(8) 0.0271(4) Uani 1 1 d .
N212 N 0.17442(13) 0.73662(13) -0.32407(9) 0.0312(4) Uani 1 1 d .
C211 C 0.20893(15) 0.67593(15) -0.36648(11) 0.0285(5) Uani 1 1 d .
C212 C 0.20466(17) 0.61216(17) -0.26839(11) 0.0342(5) Uani 1 1 d .
H212 H 0.2124 0.5700 -0.2348 0.041 Uiso 1 1 calc R
C213 C 0.17214(18) 0.69749(17) -0.26355(12) 0.0378(6) Uani 1 1 d .
H213 H 0.1518 0.7253 -0.2265 0.045 Uiso 1 1 calc R
C214 C 0.14480(19) 0.83203(17) -0.34066(13) 0.0396(6) Uani 1 1 d .
C215 C 0.0993(3) 0.8752(2) -0.28440(16) 0.0641(9) Uani 1 1 d .
H21A H 0.0450 0.8378 -0.2768 0.096 Uiso 1 1 calc R
H21B H 0.0799 0.9365 -0.2955 0.096 Uiso 1 1 calc R
H21C H 0.1444 0.8787 -0.2453 0.096 Uiso 1 1 calc R
C216 C 0.2309(2) 0.8886(2) -0.35399(19) 0.0638(9) Uani 1 1 d .
H21D H 0.2582 0.8599 -0.3897 0.096 Uiso 1 1 calc R
H21E H 0.2767 0.8919 -0.3153 0.096 Uiso 1 1 calc R
H21F H 0.2126 0.9501 -0.3655 0.096 Uiso 1 1 calc R
C217 C 0.0720(2) 0.8251(2) -0.40212(15) 0.0613(8) Uani 1 1 d .
H21G H 0.0173 0.7891 -0.3932 0.092 Uiso 1 1 calc R
H21H H 0.0995 0.7956 -0.4375 0.092 Uiso 1 1 calc R
H21I H 0.0533 0.8862 -0.4144 0.092 Uiso 1 1 calc R
N221 N 0.20865(12) 0.48355(12) -0.43047(8) 0.0259(4) Uani 1 1 d .
N222 N 0.13968(13) 0.49151(13) -0.53039(9) 0.0282(4) Uani 1 1 d .
C221 C 0.19319(15) 0.54204(15) -0.48147(10) 0.0264(5) Uani 1 1 d .
C222 C 0.16596(17) 0.39805(16) -0.44844(12) 0.0341(5) Uani 1 1 d .
H222 H 0.1666 0.3464 -0.4223 0.041 Uiso 1 1 calc R
C223 C 0.12326(18) 0.40263(17) -0.51037(12) 0.0369(6) Uani 1 1 d .
H223 H 0.0890 0.3549 -0.5351 0.044 Uiso 1 1 calc R
C224 C 0.11366(16) 0.52385(17) -0.59881(11) 0.0324(5) Uani 1 1 d .
C225 C 0.03432(19) 0.46084(19) -0.63403(13) 0.0445(6) Uani 1 1 d .
H22A H -0.0209 0.4649 -0.6116 0.067 Uiso 1 1 calc R
H22B H 0.0545 0.3980 -0.6342 0.067 Uiso 1 1 calc R
H22C H 0.0193 0.4798 -0.6785 0.067 Uiso 1 1 calc R
C226 C 0.0806(2) 0.62240(18) -0.59619(13) 0.0456(6) Uani 1 1 d .
H22D H 0.1308 0.6621 -0.5740 0.068 Uiso 1 1 calc R
H22E H 0.0263 0.6247 -0.5728 0.068 Uiso 1 1 calc R
H22F H 0.0639 0.6429 -0.6402 0.068 Uiso 1 1 calc R
C227 C 0.20248(18) 0.5190(2) -0.63305(12) 0.0461(7) Uani 1 1 d .
H22G H 0.2516 0.5592 -0.6100 0.069 Uiso 1 1 calc R
H22H H 0.1884 0.5384 -0.6775 0.069 Uiso 1 1 calc R
H22I H 0.2234 0.4565 -0.6332 0.069 Uiso 1 1 calc R
N231 N 0.37062(13) 0.54307(12) -0.37501(9) 0.0269(4) Uani 1 1 d .
N232 N 0.48016(13) 0.62049(13) -0.41632(9) 0.0303(4) Uani 1 1 d .
C231 C 0.38454(16) 0.60821(15) -0.41978(11) 0.0290(5) Uani 1 1 d .
C232 C 0.45727(16) 0.51964(16) -0.34235(11) 0.0320(5) Uani 1 1 d .
H232 H 0.4666 0.4784 -0.3083 0.038 Uiso 1 1 calc R
C233 C 0.52502(16) 0.56641(17) -0.36826(12) 0.0342(5) Uani 1 1 d .
H233 H 0.5901 0.5632 -0.3563 0.041 Uiso 1 1 calc R
C234 C 0.52936(17) 0.68467(18) -0.45778(12) 0.0390(6) Uani 1 1 d .
C235 C 0.4857(3) 0.6713(3) -0.52822(15) 0.0727(10) Uani 1 1 d .
H23A H 0.4952 0.6091 -0.5433 0.109 Uiso 1 1 calc R
H23B H 0.5152 0.7144 -0.5549 0.109 Uiso 1 1 calc R
H23C H 0.4190 0.6818 -0.5315 0.109 Uiso 1 1 calc R
C236 C 0.5149(3) 0.7824(2) -0.4347(2) 0.0921(14) Uani 1 1 d .
H23D H 0.4482 0.7935 -0.4386 0.138 Uiso 1 1 calc R
H23E H 0.5452 0.8251 -0.4612 0.138 Uiso 1 1 calc R
H23F H 0.5420 0.7912 -0.3895 0.138 Uiso 1 1 calc R
C237 C 0.6324(2) 0.6621(4) -0.4533(3) 0.118(2) Uani 1 1 d .
H23G H 0.6379 0.5991 -0.4684 0.176 Uiso 1 1 calc R
H23H H 0.6611 0.6696 -0.4084 0.176 Uiso 1 1 calc R
H23I H 0.6640 0.7031 -0.4803 0.176 Uiso 1 1 calc R
C241 C 0.26794(16) 0.41880(15) -0.31765(10) 0.0287(5) Uani 1 1 d .
C242 C 0.19615(18) 0.39898(17) -0.27911(12) 0.0381(6) Uani 1 1 d .
H242 H 0.1483 0.4411 -0.2774 0.046 Uiso 1 1 calc R
C243 C 0.1930(2) 0.31986(18) -0.24358(14) 0.0475(7) Uani 1 1 d .
H243 H 0.1446 0.3104 -0.2176 0.057 Uiso 1 1 calc R
C244 C 0.2609(2) 0.25479(18) -0.24612(14) 0.0487(7) Uani 1 1 d .
H244 H 0.2604 0.2024 -0.2208 0.058 Uiso 1 1 calc R
C245 C 0.32934(19) 0.26845(17) -0.28665(14) 0.0455(7) Uani 1 1 d .
H245 H 0.3740 0.2236 -0.2905 0.055 Uiso 1 1 calc R
C246 C 0.33242(18) 0.34860(16) -0.32187(12) 0.0369(6) Uani 1 1 d .
H246 H 0.3792 0.3560 -0.3494 0.044 Uiso 1 1 calc R
C251 C 0.13719(17) 0.86439(16) -0.61922(12) 0.0351(5) Uani 1 1 d .
C252 C 0.0505(2) 0.8534(2) -0.59534(15) 0.0528(7) Uani 1 1 d .
H252 H 0.0491 0.8448 -0.5507 0.063 Uiso 1 1 calc R
C253 C -0.0341(2) 0.8551(2) -0.63710(17) 0.0617(8) Uani 1 1 d .
H253 H -0.0917 0.8486 -0.6202 0.074 Uiso 1 1 calc R
C254 C -0.0332(2) 0.8662(2) -0.70309(16) 0.0562(8) Uani 1 1 d .
H254 H -0.0900 0.8673 -0.7310 0.067 Uiso 1 1 calc R
C255 C 0.0511(2) 0.8756(2) -0.72779(15) 0.0575(8) Uani 1 1 d .
H255 H 0.0516 0.8823 -0.7727 0.069 Uiso 1 1 calc R
C256 C 0.1358(2) 0.87516(19) -0.68656(13) 0.0464(7) Uani 1 1 d .
H256 H 0.1928 0.8822 -0.7041 0.056 Uiso 1 1 calc R
C261 C 0.25746(18) 0.97347(17) -0.52064(12) 0.0368(6) Uani 1 1 d .
C262 C 0.3379(2) 0.99510(19) -0.47648(14) 0.0501(7) Uani 1 1 d .
H262 H 0.3862 0.9530 -0.4708 0.060 Uiso 1 1 calc R
C263 C 0.3472(2) 1.0785(2) -0.44080(15) 0.0593(8) Uani 1 1 d .
H263 H 0.4012 1.0918 -0.4109 0.071 Uiso 1 1 calc R
C264 C 0.2770(3) 1.1415(2) -0.44942(15) 0.0598(8) Uani 1 1 d .
H264 H 0.2833 1.1976 -0.4255 0.072 Uiso 1 1 calc R
C265 C 0.1979(2) 1.1220(2) -0.49305(15) 0.0580(8) Uani 1 1 d .
H265 H 0.1505 1.1651 -0.4990 0.070 Uiso 1 1 calc R
C266 C 0.1876(2) 1.03868(18) -0.52850(13) 0.0455(6) Uani 1 1 d .
H266 H 0.1331 1.0261 -0.5580 0.055 Uiso 1 1 calc R
C271 C 0.33537(17) 0.86806(18) -0.62027(12) 0.0376(6) Uani 1 1 d .
C272 C 0.3735(2) 0.9518(2) -0.63788(15) 0.0527(7) Uani 1 1 d .
H272 H 0.3607 1.0065 -0.6161 0.063 Uiso 1 1 calc R
C273 C 0.4309(2) 0.9543(3) -0.68805(17) 0.0678(10) Uani 1 1 d .
H273 H 0.4564 1.0107 -0.6996 0.081 Uiso 1 1 calc R
C274 C 0.4500(2) 0.8742(3) -0.72050(16) 0.0668(9) Uani 1 1 d .
H274 H 0.4874 0.8764 -0.7546 0.080 Uiso 1 1 calc R
C275 C 0.4141(2) 0.7910(3) -0.70265(15) 0.0627(8) Uani 1 1 d .
H275 H 0.4279 0.7365 -0.7242 0.075 Uiso 1 1 calc R
C276 C 0.3577(2) 0.7879(2) -0.65281(13) 0.0497(7) Uani 1 1 d .
H276 H 0.3341 0.7308 -0.6408 0.060 Uiso 1 1 calc R

loop_
_atom_site_aniso_label
_atom_site_aniso_U_11
_atom_site_aniso_U_22
_atom_site_aniso_U_33
_atom_site_aniso_U_23
_atom_site_aniso_U_13
_atom_site_aniso_U_12
Fe1 0.02347(18) 0.02410(18) 0.02311(18) 0.00037(12) 0.00521(12) 0.00131(12)
Fe2 0.02749(19) 0.02682(18) 0.02503(18) 0.00352(13) 0.00313(13) 0.00083(13)
N1 0.0326(11) 0.0360(11) 0.0338(11) 0.0003(9) 0.0091(8) 0.0024(9)
N2 0.0406(12) 0.0366(11) 0.0381(12) 0.0094(9) 0.0025(9) 0.0002(9)
P1 0.0258(3) 0.0288(3) 0.0259(3) 0.0007(2) 0.0057(2) 0.0035(2)
P2 0.0338(3) 0.0309(3) 0.0319(3) 0.0079(3) 0.0023(3) 0.0011(3)
B1 0.0270(13) 0.0224(12) 0.0265(13) 0.0010(10) 0.0059(10) -0.0005(10)
B2 0.0285(13) 0.0277(13) 0.0227(12) 0.0011(10) 0.0028(10) 0.0006(10)
N111 0.0235(9) 0.0222(9) 0.0272(10) 0.0009(7) 0.0043(7) 0.0004(7)
N112 0.0280(10) 0.0267(10) 0.0252(10) 0.0023(7) 0.0021(8) -0.0004(8)
C111 0.0279(12) 0.0215(11) 0.0242(11) 0.0013(8) 0.0051(9) -0.0021(9)
C112 0.0261(12) 0.0294(12) 0.0369(13) 0.0022(10) 0.0045(10) 0.0046(9)
C113 0.0278(12) 0.0336(13) 0.0353(13) 0.0036(10) -0.0017(10) 0.0050(10)
C114 0.0349(13) 0.0387(13) 0.0217(11) -0.0011(9) 0.0029(9) -0.0010(10)
C115 0.0507(18) 0.102(3) 0.0310(15) -0.0114(15) -0.0069(13) 0.0232(17)
C116 0.071(2) 0.078(2) 0.0388(16) -0.0027(15) 0.0215(15) -0.0231(17)
C117 0.077(2) 0.0558(18) 0.0333(15) -0.0077(13) 0.0086(14) 0.0195(15)
N121 0.0269(10) 0.0228(9) 0.0247(9) 0.0005(7) 0.0069(7) 0.0002(7)
N122 0.0307(10) 0.0233(9) 0.0256(9) 0.0024(7) 0.0053(8) 0.0019(8)
C121 0.0272(11) 0.0229(11) 0.0260(11) 0.0016(9) 0.0032(9) 0.0004(9)
C122 0.0372(13) 0.0328(12) 0.0230(11) 0.0006(9) 0.0088(9) 0.0031(10)
C123 0.0437(14) 0.0329(13) 0.0265(12) 0.0097(10) 0.0094(10) 0.0045(11)
C124 0.0337(13) 0.0235(11) 0.0344(13) 0.0034(9) 0.0058(10) 0.0047(9)
C125 0.0594(18) 0.0304(14) 0.0616(18) 0.0130(12) 0.0196(14) 0.0116(12)
C126 0.0385(15) 0.0441(16) 0.071(2) -0.0089(14) 0.0064(13) 0.0075(12)
C127 0.0690(19) 0.0331(14) 0.0381(14) -0.0037(11) 0.0076(13) 0.0156(13)
N131 0.0287(10) 0.0214(9) 0.0261(9) -0.0014(7) 0.0054(8) -0.0007(7)
N132 0.0270(10) 0.0248(9) 0.0274(10) 0.0000(8) 0.0026(8) -0.0019(8)
C131 0.0271(12) 0.0240(11) 0.0258(11) 0.0033(9) 0.0039(9) -0.0009(9)
C132 0.0371(14) 0.0276(12) 0.0315(12) -0.0072(10) 0.0055(10) 0.0012(10)
C133 0.0380(14) 0.0285(12) 0.0333(13) -0.0081(10) 0.0031(10) -0.0026(10)
C134 0.0253(12) 0.0328(12) 0.0315(12) 0.0014(10) 0.0028(9) -0.0040(9)
C135 0.0337(14) 0.0451(15) 0.0508(16) -0.0047(12) 0.0002(12) -0.0092(12)
C136 0.0359(14) 0.0710(19) 0.0355(14) 0.0042(13) 0.0075(11) -0.0124(13)
C137 0.0364(15) 0.0416(15) 0.0671(19) 0.0082(13) 0.0057(13) 0.0038(12)
C141 0.0295(12) 0.0267(11) 0.0251(11) -0.0017(9) 0.0033(9) 0.0015(9)
C142 0.0338(13) 0.0271(12) 0.0395(14) -0.0003(10) 0.0080(10) -0.0006(10)
C143 0.0435(15) 0.0301(13) 0.0459(15) -0.0060(11) 0.0049(12) 0.0078(11)
C144 0.0373(14) 0.0479(16) 0.0457(15) -0.0060(12) 0.0145(12) 0.0132(12)
C145 0.0313(13) 0.0476(15) 0.0435(15) 0.0050(12) 0.0147(11) 0.0007(11)
C146 0.0340(13) 0.0274(12) 0.0344(13) 0.0022(10) 0.0089(10) 0.0011(10)
C151 0.0275(12) 0.0362(13) 0.0300(12) -0.0049(10) 0.0043(9) 0.0080(10)
C152 0.0320(14) 0.0515(16) 0.0580(17) 0.0070(13) 0.0048(12) 0.0011(12)
C153 0.0322(16) 0.0584(19) 0.094(3) -0.0049(18) 0.0001(16) -0.0010(14)
C154 0.0376(16) 0.071(2) 0.070(2) -0.0280(18) -0.0129(15) 0.0122(15)
C155 0.057(2) 0.096(3) 0.0371(16) -0.0057(16) -0.0079(14) 0.0352(19)
C156 0.0421(16) 0.0684(19) 0.0362(14) 0.0066(13) 0.0053(12) 0.0142(14)
C161 0.0398(14) 0.0306(12) 0.0267(12) 0.0024(9) 0.0080(10) 0.0055(10)
C162 0.0485(16) 0.0438(15) 0.0477(16) -0.0007(12) 0.0127(13) 0.0109(12)
C163 0.074(2) 0.0444(17) 0.0565(18) 0.0005(14) 0.0218(16) 0.0259(16)
C164 0.099(3) 0.0316(14) 0.0403(16) 0.0006(12) 0.0200(16) 0.0085(16)
C165 0.073(2) 0.0383(15) 0.0413(15) -0.0008(12) 0.0106(14) -0.0086(14)
C166 0.0480(15) 0.0372(14) 0.0346(13) -0.0003(11) 0.0116(11) 0.0012(12)
C171 0.0268(12) 0.0351(13) 0.0291(12) 0.0028(10) 0.0048(9) 0.0041(10)
C172 0.0584(17) 0.0391(14) 0.0317(14) -0.0009(11) 0.0063(12) 0.0060(12)
C173 0.0665(19) 0.0618(19) 0.0269(14) 0.0022(12) 0.0046(13) 0.0061(15)
C174 0.0576(18) 0.0551(18) 0.0376(15) 0.0197(13) 0.0107(13) 0.0108(14)
C175 0.081(2) 0.0382(15) 0.0509(18) 0.0112(13) 0.0206(15) 0.0102(14)
C176 0.0661(18) 0.0368(14) 0.0318(13) 0.0001(11) 0.0117(12) 0.0044(12)
N211 0.0288(10) 0.0296(10) 0.0233(9) 0.0018(8) 0.0051(7) 0.0017(8)
N212 0.0340(11) 0.0310(10) 0.0295(10) -0.0012(8) 0.0078(8) 0.0036(8)
C211 0.0280(12) 0.0268(12) 0.0305(12) -0.0002(9) 0.0038(9) 0.0001(9)
C212 0.0429(14) 0.0372(14) 0.0233(12) 0.0017(10) 0.0070(10) 0.0003(11)
C213 0.0449(15) 0.0434(15) 0.0267(12) -0.0036(11) 0.0114(11) 0.0037(11)
C214 0.0452(15) 0.0322(13) 0.0430(14) -0.0001(11) 0.0092(11) 0.0108(11)
C215 0.086(2) 0.0476(18) 0.063(2) -0.0059(15) 0.0216(17) 0.0270(16)
C216 0.065(2) 0.0343(15) 0.095(3) 0.0103(16) 0.0165(18) 0.0011(14)
C217 0.066(2) 0.0590(19) 0.0567(19) 0.0007(15) -0.0070(15) 0.0302(16)
N221 0.0258(10) 0.0260(9) 0.0259(10) 0.0011(8) 0.0036(7) 0.0001(8)
N222 0.0274(10) 0.0320(10) 0.0247(10) -0.0008(8) 0.0027(8) -0.0010(8)
C221 0.0246(11) 0.0311(12) 0.0237(11) 0.0011(9) 0.0033(9) 0.0021(9)
C222 0.0407(14) 0.0277(12) 0.0333(13) 0.0024(10) 0.0036(10) -0.0054(10)
C223 0.0411(14) 0.0331(13) 0.0343(13) -0.0037(10) 0.0006(11) -0.0104(11)
C224 0.0303(13) 0.0422(14) 0.0238(11) 0.0013(10) -0.0005(9) 0.0013(10)
C225 0.0403(15) 0.0537(16) 0.0360(14) -0.0035(12) -0.0070(11) -0.0018(12)
C226 0.0498(16) 0.0457(15) 0.0385(14) 0.0053(12) -0.0079(12) 0.0078(12)
C227 0.0397(15) 0.0691(19) 0.0304(13) 0.0072(12) 0.0060(11) 0.0033(13)
N231 0.0270(10) 0.0282(10) 0.0252(9) 0.0011(8) 0.0021(8) 0.0019(8)
N232 0.0242(10) 0.0352(11) 0.0317(10) 0.0040(8) 0.0039(8) 0.0002(8)
C231 0.0289(12) 0.0312(12) 0.0271(12) 0.0020(9) 0.0039(9) -0.0009(9)
C232 0.0331(13) 0.0333(13) 0.0286(12) 0.0032(10) -0.0015(10) 0.0047(10)
C233 0.0250(12) 0.0404(14) 0.0359(13) 0.0025(11) -0.0014(10) 0.0034(10)
C234 0.0303(13) 0.0459(15) 0.0420(14) 0.0087(11) 0.0086(11) -0.0038(11)
C235 0.070(2) 0.108(3) 0.0422(17) 0.0169(18) 0.0197(16) -0.015(2)
C236 0.150(4) 0.047(2) 0.089(3) -0.0003(18) 0.061(3) -0.032(2)
C237 0.0330(18) 0.170(5) 0.161(4) 0.117(4) 0.027(2) 0.010(2)
C241 0.0313(12) 0.0294(12) 0.0244(11) 0.0005(9) 0.0000(9) -0.0006(10)
C242 0.0384(14) 0.0323(13) 0.0450(15) 0.0068(11) 0.0096(11) 0.0017(11)
C243 0.0554(17) 0.0398(15) 0.0507(16) 0.0128(12) 0.0184(13) -0.0023(13)
C244 0.0581(18) 0.0347(14) 0.0511(17) 0.0172(12) -0.0036(14) -0.0059(13)
C245 0.0427(15) 0.0300(13) 0.0608(18) 0.0024(12) -0.0065(13) 0.0055(11)
C246 0.0378(14) 0.0320(13) 0.0411(14) -0.0005(11) 0.0063(11) 0.0005(10)
C251 0.0352(13) 0.0270(12) 0.0422(14) 0.0062(10) -0.0001(11) 0.0018(10)
C252 0.0425(16) 0.069(2) 0.0485(17) 0.0159(14) 0.0070(13) 0.0060(14)
C253 0.0347(16) 0.072(2) 0.079(2) 0.0178(17) 0.0058(15) 0.0015(14)
C254 0.0469(17) 0.0505(17) 0.065(2) 0.0092(14) -0.0166(15) -0.0023(14)
C255 0.0549(19) 0.066(2) 0.0476(17) 0.0083(14) -0.0111(14) -0.0014(15)
C256 0.0463(16) 0.0507(16) 0.0403(15) 0.0088(12) -0.0024(12) -0.0013(13)
C261 0.0433(15) 0.0342(13) 0.0334(13) 0.0091(10) 0.0061(11) -0.0026(11)
C262 0.0526(17) 0.0412(15) 0.0542(17) 0.0074(13) -0.0018(14) -0.0044(13)
C263 0.071(2) 0.0520(18) 0.0505(18) 0.0026(14) -0.0050(15) -0.0220(16)
C264 0.089(2) 0.0412(16) 0.0496(18) -0.0045(14) 0.0151(17) -0.0070(16)
C265 0.079(2) 0.0446(17) 0.0527(18) -0.0039(14) 0.0140(16) 0.0131(15)
C266 0.0542(17) 0.0437(15) 0.0390(15) 0.0038(12) 0.0062(12) 0.0068(13)
C271 0.0344(13) 0.0445(15) 0.0339(13) 0.0126(11) 0.0005(10) 0.0041(11)
C272 0.0501(17) 0.0514(17) 0.0598(18) 0.0195(14) 0.0151(14) 0.0029(13)
C273 0.055(2) 0.082(2) 0.071(2) 0.038(2) 0.0209(17) 0.0006(17)
C274 0.0501(19) 0.107(3) 0.0484(18) 0.0219(19) 0.0176(15) 0.0142(19)
C275 0.062(2) 0.081(2) 0.0482(18) -0.0011(16) 0.0155(15) 0.0144(17)
C276 0.0532(17) 0.0540(17) 0.0428(16) 0.0069(13) 0.0077(13) 0.0040(14)

loop_
_atom_type_symbol
_atom_type_description
_atom_type_scat_dispersion_real
_atom_type_scat_dispersion_imag
_atom_type_scat_source
C C 0.0033 0.0016 'International Tables Vol C Tables 4.2.6.8 and 6.1.1.4'
N N 0.0061 0.0033 'International Tables Vol C Tables 4.2.6.8 and 6.1.1.4'
Fe Fe 0.3463 0.8444 'International Tables Vol C Tables 4.2.6.8 and 6.1.1.4'
P P 0.1023 0.0942 'International Tables Vol C Tables 4.2.6.8 and 6.1.1.4'
B B 0.0013 0.0007 'International Tables Vol C Tables 4.2.6.8 and 6.1.1.4'
H H 0.0000 0.0000 'International Tables Vol C Tables 4.2.6.8 and 6.1.1.4'

loop_
_geom_angle_atom_site_label_1
_geom_angle_atom_site_label_2
_geom_angle_atom_site_label_3
_geom_angle
N1 Fe1 C111 125.45(8)
N1 Fe1 C121 126.38(8)
C111 Fe1 C121 87.76(8)
N1 Fe1 C131 125.02(8)
C111 Fe1 C131 92.83(8)
C121 Fe1 C131 87.85(8)
N2 Fe2 C221 127.72(9)
N2 Fe2 C211 124.15(9)
C221 Fe2 C211 89.44(8)
N2 Fe2 C231 125.41(9)
C221 Fe2 C231 88.66(8)
C211 Fe2 C231 89.79(8)
P1 N1 Fe1 167.80(13)
P2 N2 Fe2 177.65(14)
N1 P1 C151 115.45(11)
N1 P1 C171 115.65(11)
C151 P1 C171 103.26(11)
N1 P1 C161 115.33(11)
C151 P1 C161 101.67(11)
C171 P1 C161 103.62(10)
N2 P2 C261 115.34(11)
N2 P2 C271 116.82(12)
C261 P2 C271 102.80(11)
N2 P2 C251 116.38(11)
C261 P2 C251 103.00(11)
C271 P2 C251 100.23(11)
N121 B1 N111 108.50(17)
N121 B1 N131 103.62(17)
N111 B1 N131 109.60(17)
N121 B1 C141 114.93(18)
N111 B1 C141 106.69(17)
N131 B1 C141 113.38(17)
N231 B2 N211 104.85(17)
N231 B2 N221 108.09(17)
N211 B2 N221 108.05(17)
N231 B2 C241 113.72(18)
N211 B2 C241 114.50(18)
N221 B2 C241 107.37(17)
C111 N111 C112 109.47(18)
C111 N111 B1 124.84(17)
C112 N111 B1 125.53(18)
C111 N112 C113 110.13(18)
C111 N112 C114 124.12(18)
C113 N112 C114 125.74(18)
N112 C111 N111 105.35(18)
N112 C111 Fe1 141.43(16)
N111 C111 Fe1 113.05(14)
C113 C112 N111 107.8(2)
C112 C113 N112 107.2(2)
N112 C114 C115 110.3(2)
N112 C114 C116 108.32(19)
C115 C114 C116 111.2(2)
N112 C114 C117 108.51(19)
C115 C114 C117 109.6(2)
C116 C114 C117 108.8(2)
C121 N121 C122 109.43(18)
C121 N121 B1 121.43(17)
C122 N121 B1 128.27(18)
C121 N122 C123 110.23(18)
C121 N122 C124 124.33(18)
C123 N122 C124 125.37(18)
N122 C121 N121 105.28(18)
N122 C121 Fe1 136.71(16)
N121 C121 Fe1 114.82(14)
C123 C122 N121 108.20(19)
C122 C123 N122 106.70(19)
N122 C124 C126 108.37(18)
N122 C124 C125 109.37(19)
C126 C124 C125 111.1(2)
N122 C124 C127 108.53(18)
C126 C124 C127 111.1(2)
C125 C124 C127 108.3(2)
C131 N131 C132 110.06(18)
C131 N131 B1 121.94(17)
C132 N131 B1 126.68(18)
C131 N132 C133 110.27(18)
C131 N132 C134 124.65(18)
C133 N132 C134 124.78(18)
N132 C131 N131 104.86(18)
N132 C131 Fe1 139.87(16)
N131 C131 Fe1 114.55(14)
C133 C132 N131 107.8(2)
C132 C133 N132 106.97(19)
N132 C134 C136 108.81(19)
N132 C134 C135 110.12(19)
C136 C134 C135 109.6(2)
N132 C134 C137 108.00(18)
C136 C134 C137 110.7(2)
C135 C134 C137 109.6(2)
C146 C141 C142 115.7(2)
C146 C141 B1 123.66(19)
C142 C141 B1 119.79(19)
C143 C142 C141 122.3(2)
C144 C143 C142 120.1(2)
C145 C144 C143 119.3(2)
C144 C145 C146 120.3(2)
C145 C146 C141 122.2(2)
C152 C151 C156 118.5(2)
C152 C151 P1 124.24(19)
C156 C151 P1 117.19(19)
C153 C152 C151 120.8(3)
C154 C153 C152 120.3(3)
C153 C154 C155 120.2(3)
C154 C155 C156 120.0(3)
C151 C156 C155 120.1(3)
C166 C161 C162 118.3(2)
C166 C161 P1 118.60(18)
C162 C161 P1 123.1(2)
C163 C162 C161 120.5(3)
C164 C163 C162 120.6(3)
C165 C164 C163 119.7(3)
C164 C165 C166 120.4(3)
C161 C166 C165 120.6(3)
C172 C171 C176 117.2(2)
C172 C171 P1 123.85(19)
C176 C171 P1 118.76(18)
C171 C172 C173 120.9(2)
C174 C173 C172 120.7(3)
C173 C174 C175 119.0(3)
C174 C175 C176 120.6(3)
C175 C176 C171 121.5(2)
C211 N211 C212 109.52(19)
C211 N211 B2 122.02(17)
C212 N211 B2 128.24(19)
C211 N212 C213 110.35(19)
C211 N212 C214 124.54(19)
C213 N212 C214 125.10(19)
N212 C211 N211 105.03(18)
N212 C211 Fe2 139.52(16)
N211 C211 Fe2 114.88(15)
C213 C212 N211 108.1(2)
C212 C213 N212 106.9(2)
N212 C214 C216 108.6(2)
N212 C214 C215 109.9(2)
C216 C214 C215 111.1(3)
N212 C214 C217 108.2(2)
C216 C214 C217 110.0(3)
C215 C214 C217 109.0(2)
C221 N221 C222 109.73(18)
C221 N221 B2 124.94(18)
C222 N221 B2 125.31(18)
C221 N222 C223 110.18(18)
C221 N222 C224 124.53(18)
C223 N222 C224 124.83(18)
N222 C221 N221 105.32(18)
N222 C221 Fe2 141.30(16)
N221 C221 Fe2 113.37(14)
C223 C222 N221 107.7(2)
C222 C223 N222 107.0(2)
N222 C224 C226 109.68(19)
N222 C224 C225 109.28(19)
C226 C224 C225 109.5(2)
N222 C224 C227 106.89(18)
C226 C224 C227 110.6(2)
C225 C224 C227 110.9(2)
C231 N231 C232 109.41(18)
C231 N231 B2 122.11(18)
C232 N231 B2 128.32(18)
C231 N232 C233 110.33(19)
C231 N232 C234 124.68(19)
C233 N232 C234 124.98(19)
N232 C231 N231 105.27(18)
N232 C231 Fe2 138.90(16)
N231 C231 Fe2 114.83(15)
C233 C232 N231 108.0(2)
C232 C233 N232 106.9(2)
N232 C234 C235 109.1(2)
N232 C234 C237 109.5(2)
C235 C234 C237 108.4(3)
N232 C234 C236 108.0(2)
C235 C234 C236 109.1(3)
C237 C234 C236 112.6(3)
C242 C241 C246 114.9(2)
C242 C241 B2 122.6(2)
C246 C241 B2 122.0(2)
C243 C242 C241 122.8(2)
C244 C243 C242 120.5(3)
C245 C244 C243 118.8(2)
C244 C245 C246 120.4(3)
C245 C246 C241 122.5(2)
C252 C251 C256 117.5(2)
C252 C251 P2 119.4(2)
C256 C251 P2 123.1(2)
C253 C252 C251 121.0(3)
C254 C253 C252 120.1(3)
C255 C254 C253 119.9(3)
C254 C255 C256 120.5(3)
C255 C256 C251 121.0(3)
C262 C261 C266 117.8(2)
C262 C261 P2 118.1(2)
C266 C261 P2 124.0(2)
C263 C262 C261 120.9(3)
C264 C263 C262 120.1(3)
C265 C264 C263 120.0(3)
C264 C265 C266 120.4(3)
C265 C266 C261 120.8(3)
C272 C271 C276 118.3(3)
C272 C271 P2 123.4(2)
C276 C271 P2 118.1(2)
C271 C272 C273 120.2(3)
C274 C273 C272 120.4(3)
C275 C274 C273 119.8(3)
C274 C275 C276 120.2(3)
C275 C276 C271 121.1(3)

loop_
_geom_bond_atom_site_label_1
_geom_bond_atom_site_label_2
_geom_bond_distance
Fe1 N1 1.8942(19)
Fe1 C111 2.102(2)
Fe1 C121 2.137(2)
Fe1 C131 2.151(2)
Fe2 N2 1.898(2)
Fe2 C221 2.101(2)
Fe2 C211 2.142(2)
Fe2 C231 2.146(2)
N1 P1 1.5268(19)
N2 P2 1.523(2)
P1 C151 1.832(2)
P1 C171 1.833(2)
P1 C161 1.840(2)
P2 C261 1.832(3)
P2 C271 1.833(3)
P2 C251 1.840(2)
B1 N121 1.572(3)
B1 N111 1.573(3)
B1 N131 1.574(3)
B1 C141 1.616(3)
B2 N231 1.570(3)
B2 N211 1.574(3)
B2 N221 1.576(3)
B2 C241 1.615(3)
N111 C111 1.367(3)
N111 C112 1.386(3)
N112 C111 1.362(3)
N112 C113 1.383(3)
N112 C114 1.494(3)
C112 C113 1.337(3)
C114 C115 1.509(3)
C114 C116 1.512(4)
C114 C117 1.518(4)
N121 C121 1.365(3)
N121 C122 1.375(3)
N122 C121 1.357(3)
N122 C123 1.383(3)
N122 C124 1.491(3)
C122 C123 1.337(3)
C124 C126 1.513(3)
C124 C125 1.520(3)
C124 C127 1.521(3)
N131 C131 1.366(3)
N131 C132 1.378(3)
N132 C131 1.365(3)
N132 C133 1.385(3)
N132 C134 1.493(3)
C132 C133 1.339(3)
C134 C136 1.515(3)
C134 C135 1.520(3)
C134 C137 1.521(3)
C141 C146 1.390(3)
C141 C142 1.401(3)
C142 C143 1.382(3)
C143 C144 1.375(4)
C144 C145 1.370(4)
C145 C146 1.388(3)
C151 C152 1.379(4)
C151 C156 1.386(4)
C152 C153 1.379(4)
C153 C154 1.362(5)
C154 C155 1.364(5)
C155 C156 1.393(4)
C161 C166 1.381(4)
C161 C162 1.393(3)
C162 C163 1.382(4)
C163 C164 1.369(5)
C164 C165 1.367(4)
C165 C166 1.389(4)
C171 C172 1.383(3)
C171 C176 1.384(3)
C172 C173 1.387(4)
C173 C174 1.360(4)
C174 C175 1.372(4)
C175 C176 1.372(4)
N211 C211 1.366(3)
N211 C212 1.378(3)
N212 C211 1.362(3)
N212 C213 1.381(3)
N212 C214 1.489(3)
C212 C213 1.335(3)
C214 C216 1.508(4)
C214 C215 1.519(4)
C214 C217 1.525(4)
N221 C221 1.363(3)
N221 C222 1.377(3)
N222 C221 1.359(3)
N222 C223 1.380(3)
N222 C224 1.496(3)
C222 C223 1.340(3)
C224 C226 1.514(3)
C224 C225 1.520(3)
C224 C227 1.522(3)
N231 C231 1.360(3)
N231 C232 1.382(3)
N232 C231 1.358(3)
N232 C233 1.380(3)
N232 C234 1.491(3)
C232 C233 1.331(3)
C234 C235 1.502(4)
C234 C237 1.503(4)
C234 C236 1.504(4)
C241 C242 1.394(3)
C241 C246 1.396(3)
C242 C243 1.374(4)
C243 C244 1.372(4)
C244 C245 1.370(4)
C245 C246 1.383(4)
C251 C252 1.388(4)
C251 C256 1.391(4)
C252 C253 1.387(4)
C253 C254 1.368(4)
C254 C255 1.362(4)
C255 C256 1.382(4)
C261 C262 1.387(4)
C261 C266 1.388(4)
C262 C263 1.385(4)
C263 C264 1.370(5)
C264 C265 1.362(5)
C265 C266 1.381(4)
C271 C272 1.385(4)
C271 C276 1.385(4)
C272 C273 1.391(4)
C273 C274 1.369(5)
C274 C275 1.367(5)
C275 C276 1.377(4)
